data_2237563
loop_
_publ_author_name
'Sasagawa, Kosuke'
'Takeuchi, Ryo'
'Kusakabe, Taro'
'Yonezawa, Noriyuki'
'Okamoto, Akiko'

_publ_section_title
;
 {2,7-Dimethoxy-8-[4-(propan-2-yloxy)benzoyl]naphthalen-1-yl}[4-(propan-2-yloxy)phenyl]methanone
;
_journal_coeditor_code SU2564
_journal_issue 3
_journal_name_full 'Acta Crystallographica Section E'
_journal_page_first o444
_journal_page_last o445
_journal_paper_doi 10.1107/S1600536813004959
_journal_volume 69
_journal_year 2013
_chemical_formula_iupac 'C32 H32 O6'
_chemical_formula_moiety 'C32 H32 O6'
_chemical_formula_sum 'C32 H32 O6'
_chemical_formula_weight 512.58
_chemical_name_systematic {2,7-Dimethoxy-8-[4-(propan-2-yloxy)benzoyl]naphthalen-1-yl}[4-(propan-2-yloxy)phenyl]methanone
_space_group_IT_number 14
_symmetry_cell_setting monoclinic
_symmetry_space_group_name_Hall '-P 2yn'
_symmetry_space_group_name_H-M 'P 1 21/n 1'
_atom_sites_solution_hydrogens geom
_atom_sites_solution_primary direct
_atom_sites_solution_secondary difmap
_audit_creation_method SHELXL-97
_cell_angle_alpha 90.00
_cell_angle_beta 100.3380(10)
_cell_angle_gamma 90.00
_cell_formula_units_Z 8
_cell_length_a 10.9988(2)
_cell_length_b 25.8702(5)
_cell_length_c 19.2062(4)
_cell_measurement_reflns_used 83451
_cell_measurement_temperature 193(2)
_cell_measurement_theta_max 68.20
_cell_measurement_theta_min 3.42
_cell_volume 5376.24(18)
_computing_cell_refinement 'PROCESS-AUTO (Rigaku, 1998)'
_computing_data_collection 'PROCESS-AUTO (Rigaku, 1998)'
_computing_data_reduction 'PROCESS-AUTO (Rigaku, 1998)'
_computing_molecular_graphics 'ORTEPIII (Burnett & Johnson, 1996)'
_computing_publication_material 'SHELXL97 (Sheldrick, 2008)'
_computing_structure_refinement 'SHELXL97 (Sheldrick, 2008)'
_computing_structure_solution 'SHELXS97 (Sheldrick, 2008)'
_diffrn_ambient_temperature 193(2)
_diffrn_detector_area_resol_mean 10.000
_diffrn_measured_fraction_theta_full 0.999
_diffrn_measured_fraction_theta_max 0.999
_diffrn_measurement_device_type 'Rigaku R-AXIS RAPID'
_diffrn_measurement_method \w
_diffrn_radiation_monochromator graphite
_diffrn_radiation_source 'fine-focus sealed tube'
_diffrn_radiation_type CuK\a
_diffrn_radiation_wavelength 1.54187
_diffrn_reflns_av_R_equivalents 0.0273
_diffrn_reflns_av_sigmaI/netI 0.0148
_diffrn_reflns_limit_h_max 13
_diffrn_reflns_limit_h_min -13
_diffrn_reflns_limit_k_max 31
_diffrn_reflns_limit_k_min -31
_diffrn_reflns_limit_l_max 23
_diffrn_reflns_limit_l_min -23
_diffrn_reflns_number 98899
_diffrn_reflns_theta_full 68.24
_diffrn_reflns_theta_max 68.24
_diffrn_reflns_theta_min 3.42
_diffrn_standards_number 0
_exptl_absorpt_coefficient_mu 0.703
_exptl_absorpt_correction_T_max 0.8722
_exptl_absorpt_correction_T_min 0.7664
_exptl_absorpt_correction_type numerical
_exptl_absorpt_process_details
;
(NUMABS; Higashi, 1999)
;
_exptl_crystal_colour colourless
_exptl_crystal_density_diffrn 1.267
_exptl_crystal_density_method 'not measured'
_exptl_crystal_description plate
_exptl_crystal_F_000 2176
_exptl_crystal_size_max 0.40
_exptl_crystal_size_mid 0.30
_exptl_crystal_size_min 0.20
_refine_diff_density_max 0.266
_refine_diff_density_min -0.223
_refine_ls_extinction_coef 0.00071(6)
_refine_ls_extinction_expression Fc^*^=kFc[1+0.001xFc^2^\l^3^/sin(2\q)]^-1/4^
_refine_ls_extinction_method 'SHELXL97 (Sheldrick, 2008)'
_refine_ls_goodness_of_fit_ref 0.935
_refine_ls_hydrogen_treatment constr
_refine_ls_matrix_type full
_refine_ls_number_parameters 748
_refine_ls_number_reflns 9839
_refine_ls_number_restraints 9
_refine_ls_restrained_S_all 0.964
_refine_ls_R_factor_all 0.0476
_refine_ls_R_factor_gt 0.0414
_refine_ls_shift/su_max 0.001
_refine_ls_shift/su_mean 0.000
_refine_ls_structure_factor_coef Fsqd
_refine_ls_weighting_details 'calc w=1/[\s^2^(Fo^2^)+(0.0715P)^2^+1.6612P] where P=(Fo^2^+2Fc^2^)/3'
_refine_ls_weighting_scheme calc
_refine_ls_wR_factor_gt 0.1165
_refine_ls_wR_factor_ref 0.1209
_reflns_number_gt 8263
_reflns_number_total 9839
_reflns_threshold_expression I>2\s(I)
_cod_data_source_file su2564.cif
_cod_data_source_block I
_cod_original_cell_volume 5376.27(17)
_cod_original_sg_symbol_H-M 'P 21/n'
_cod_database_code 2237563
_cod_database_fobs_code 2237563

loop_
_symmetry_equiv_pos_site_id
_symmetry_equiv_pos_as_xyz
1 x,y,z
2 1/2-x,1/2+y,1/2-z
3 -x,-y,-z
4 1/2+x,1/2-y,1/2+z

loop_
_atom_site_aniso_label
_atom_site_aniso_U_11
_atom_site_aniso_U_22
_atom_site_aniso_U_33
_atom_site_aniso_U_12
_atom_site_aniso_U_13
_atom_site_aniso_U_23
O1 0.0479(6) 0.0540(7) 0.0511(6) -0.0050(5) 0.0194(5) -0.0014(5)
O2 0.0460(6) 0.0422(6) 0.0571(7) 0.0044(5) 0.0237(5) 0.0090(5)
O3 0.0588(7) 0.0622(7) 0.0397(6) 0.0104(6) -0.0059(5) 0.0021(5)
O4 0.0594(7) 0.0569(7) 0.0343(5) 0.0094(5) 0.0006(5) -0.0043(5)
O5 0.0495(8) 0.0346(6) 0.2053(19) 0.0011(5) 0.0312(10) -0.0029(9)
O6 0.0569(7) 0.0397(6) 0.0732(8) 0.0000(5) 0.0297(6) 0.0121(5)
C1 0.0353(7) 0.0328(7) 0.0395(7) -0.0020(6) 0.0049(6) 0.0029(6)
C2 0.0430(8) 0.0401(8) 0.0430(8) -0.0006(6) 0.0039(7) 0.0040(6)
C3 0.0433(9) 0.0426(8) 0.0565(10) 0.0061(7) 0.0020(7) 0.0092(7)
C4 0.0451(9) 0.0353(8) 0.0623(10) 0.0073(6) 0.0102(7) 0.0020(7)
C5 0.0420(8) 0.0318(7) 0.0496(9) 0.0004(6) 0.0109(7) -0.0001(6)
C6 0.0532(10) 0.0379(8) 0.0533(9) 0.0041(7) 0.0159(8) -0.0065(7)
C7 0.0602(10) 0.0440(8) 0.0423(8) 0.0000(7) 0.0131(7) -0.0095(7)
C8 0.0453(8) 0.0405(8) 0.0374(8) -0.0003(6) 0.0071(6) 0.0001(6)
C9 0.0359(7) 0.0325(7) 0.0362(7) -0.0005(6) 0.0088(6) 0.0008(5)
C10 0.0345(7) 0.0300(7) 0.0408(8) -0.0021(5) 0.0091(6) 0.0014(5)
C11 0.0357(8) 0.0443(8) 0.0307(7) 0.0011(6) 0.0035(6) 0.0015(6)
C12 0.0353(7) 0.0400(7) 0.0301(7) 0.0025(6) 0.0020(5) -0.0001(6)
C13 0.0391(8) 0.0395(8) 0.0379(7) 0.0040(6) 0.0066(6) -0.0009(6)
C14 0.0384(8) 0.0431(8) 0.0565(9) 0.0002(6) 0.0081(7) 0.0047(7)
C15 0.0380(9) 0.0371(8) 0.0872(13) 0.0013(6) 0.0035(8) 0.0014(8)
C16 0.0447(9) 0.0410(8) 0.0688(11) 0.0083(7) 0.0050(8) -0.0094(8)
C17 0.0378(8) 0.0464(8) 0.0470(8) 0.0056(6) 0.0079(6) -0.0026(7)
C18 0.0359(7) 0.0384(7) 0.0308(7) 0.0021(6) 0.0056(6) 0.0014(5)
C19 0.0339(7) 0.0374(7) 0.0299(7) 0.0021(6) 0.0054(5) 0.0025(5)
C20 0.0359(7) 0.0399(8) 0.0406(8) 0.0045(6) 0.0095(6) 0.0019(6)
C21 0.0365(8) 0.0456(8) 0.0440(8) 0.0003(6) 0.0140(6) 0.0039(6)
C22 0.0404(8) 0.0396(8) 0.0431(8) -0.0014(6) 0.0091(6) 0.0067(6)
C23 0.0429(8) 0.0375(8) 0.0443(8) 0.0053(6) 0.0126(6) 0.0050(6)
C24 0.0371(8) 0.0405(7) 0.0362(7) 0.0037(6) 0.0114(6) 0.0036(6)
C25 0.0479(10) 0.0733(12) 0.0451(9) -0.0020(8) -0.0011(7) 0.0128(8)
C26 0.0855(14) 0.0795(13) 0.0354(9) 0.0124(11) 0.0005(9) -0.0048(8)
C27 0.049(3) 0.039(3) 0.153(9) 0.005(2) -0.001(5) 0.001(4)
C28 0.123(5) 0.116(6) 0.121(6) -0.031(4) 0.039(5) -0.059(5)
C29 0.073(3) 0.046(2) 0.166(6) 0.004(2) 0.011(4) -0.015(3)
C30 0.0615(11) 0.0407(9) 0.1052(14) -0.0021(8) 0.0305(10) 0.0008(10)
C31 0.093(7) 0.073(6) 0.171(10) 0.023(4) 0.079(7) 0.057(5)
C32 0.071(2) 0.0461(19) 0.079(2) -0.0026(17) 0.0342(12) 0.0125(17)
C29' 0.077(3) 0.041(2) 0.104(4) 0.0067(19) 0.030(3) 0.009(2)
C27' 0.058(3) 0.036(2) 0.083(4) 0.0097(17) 0.015(3) 0.008(2)
C28' 0.092(5) 0.071(4) 0.098(6) -0.008(4) 0.021(4) -0.015(4)
C31' 0.082(3) 0.051(2) 0.112(2) 0.002(2) 0.015(2) -0.009(2)
C32' 0.078(5) 0.029(3) 0.079(4) -0.008(3) 0.020(3) 0.000(3)
O7 0.0382(6) 0.0428(6) 0.0710(8) -0.0034(5) 0.0078(5) 0.0089(5)
O8 0.0403(6) 0.0504(6) 0.0635(7) -0.0032(5) 0.0127(5) -0.0110(5)
O9 0.1025(11) 0.0548(7) 0.0451(7) 0.0154(7) -0.0220(7) -0.0060(6)
O10 0.0772(8) 0.0568(7) 0.0392(6) 0.0241(6) -0.0108(6) -0.0028(5)
O11 0.0514(6) 0.0354(5) 0.0593(7) -0.0050(5) 0.0244(5) 0.0011(5)
O12 0.0514(6) 0.0398(6) 0.0488(6) -0.0040(5) 0.0121(5) -0.0071(5)
C33 0.0445(8) 0.0305(7) 0.0394(8) -0.0023(6) 0.0031(6) 0.0017(6)
C34 0.0676(11) 0.0377(8) 0.0404(8) 0.0019(7) -0.0032(8) 0.0002(6)
C35 0.0861(13) 0.0402(9) 0.0434(9) 0.0035(8) 0.0045(9) -0.0096(7)
C36 0.0649(11) 0.0349(8) 0.0541(10) 0.0031(7) 0.0126(8) -0.0081(7)
C37 0.0442(8) 0.0310(7) 0.0481(8) -0.0004(6) 0.0079(7) -0.0030(6)
C38 0.0440(9) 0.0344(7) 0.0620(10) 0.0076(6) 0.0062(7) -0.0033(7)
C39 0.0454(9) 0.0422(8) 0.0558(10) 0.0097(7) -0.0044(7) 0.0003(7)
C40 0.0456(9) 0.0402(8) 0.0428(8) 0.0055(6) -0.0006(7) -0.0020(6)
C41 0.0370(8) 0.0324(7) 0.0396(8) 0.0015(6) 0.0031(6) 0.0000(6)
C42 0.0373(7) 0.0290(7) 0.0399(8) -0.0016(6) 0.0058(6) -0.0001(5)
C43 0.0382(8) 0.0353(7) 0.0364(7) -0.0007(6) 0.0002(6) 0.0035(6)
C44 0.0333(7) 0.0341(7) 0.0319(7) 0.0009(5) 0.0009(5) 0.0025(5)
C45 0.0373(8) 0.0363(7) 0.0388(7) 0.0035(6) 0.0056(6) -0.0025(6)
C46 0.0365(8) 0.0422(8) 0.0438(8) -0.0011(6) 0.0131(6) -0.0021(6)
C47 0.0396(8) 0.0350(7) 0.0397(7) -0.0031(6) 0.0084(6) 0.0028(6)
C48 0.0389(8) 0.0342(7) 0.0457(8) 0.0032(6) 0.0114(6) 0.0021(6)
C49 0.0335(7) 0.0373(7) 0.0394(7) 0.0013(6) 0.0084(6) 0.0035(6)
C50 0.0388(8) 0.0388(7) 0.0346(7) 0.0045(6) 0.0025(6) 0.0006(6)
C51 0.0350(7) 0.0356(7) 0.0346(7) 0.0074(6) 0.0009(6) 0.0010(6)
C52 0.0397(8) 0.0421(8) 0.0338(7) 0.0042(6) 0.0060(6) -0.0027(6)
C53 0.0410(8) 0.0460(8) 0.0374(8) -0.0011(6) 0.0083(6) -0.0005(6)
C54 0.0408(8) 0.0350(7) 0.0367(7) 0.0039(6) 0.0015(6) 0.0019(6)
C55 0.0429(8) 0.0383(8) 0.0453(8) 0.0068(6) 0.0099(7) -0.0050(6)
C56 0.0357(8) 0.0413(8) 0.0448(8) 0.0052(6) 0.0088(6) -0.0005(6)
C57 0.1187(19) 0.0798(15) 0.0492(11) 0.0174(13) -0.0228(12) -0.0150(10)
C58 0.0546(10) 0.0610(10) 0.0435(9) 0.0076(8) 0.0019(7) 0.0114(8)
C59 0.0485(9) 0.0348(8) 0.0621(10) -0.0002(6) 0.0155(8) 0.0028(7)
C60 0.0669(12) 0.0440(9) 0.0878(14) -0.0052(8) 0.0211(10) 0.0102(9)
C61 0.0614(11) 0.0529(10) 0.0643(11) -0.0017(8) 0.0141(9) -0.0089(8)
C62 0.0618(11) 0.0448(9) 0.0470(9) -0.0014(8) 0.0113(8) -0.0068(7)
C63 0.0865(14) 0.0428(9) 0.0771(13) 0.0118(9) 0.0204(11) -0.0031(9)
C64 0.0810(15) 0.0766(14) 0.0776(14) -0.0184(11) 0.0190(12) -0.0303(11)

loop_
_atom_site_type_symbol
_atom_site_label
_atom_site_fract_x
_atom_site_fract_y
_atom_site_fract_z
_atom_site_U_iso_or_equiv
_atom_site_thermal_displace_type
_atom_site_calc_flag
_atom_site_refinement_flags
_atom_site_occupancy
_atom_site_disorder_assembly
_atom_site_disorder_group
O O1 0.60693(10) 0.72303(4) 0.36326(6) 0.0497(4) Uani d . 1.000 . .
O O2 0.48829(10) 0.74405(4) 0.21488(6) 0.0467(4) Uani d . 1.000 . .
O O3 0.86555(11) 0.68059(5) 0.42031(6) 0.0554(4) Uani d . 1.000 . .
O O4 0.54422(11) 0.70364(4) 0.06137(5) 0.0512(4) Uani d . 1.000 . .
O O5 0.90620(12) 0.92918(5) 0.32676(12) 0.0954(7) Uani d U 1.000 . .
O O6 0.74253(11) 0.93487(4) 0.08944(7) 0.0544(4) Uani d . 1.000 A .
C C1 0.76067(13) 0.68814(5) 0.30413(7) 0.0361(4) Uani d . 1.000 . .
C C2 0.84952(14) 0.66254(6) 0.35207(8) 0.0425(5) Uani d . 1.000 . .
C C3 0.91844(15) 0.62125(6) 0.33124(9) 0.0483(5) Uani d . 1.000 . .
C C4 0.89840(15) 0.60671(6) 0.26233(9) 0.0475(5) Uani d . 1.000 . .
C C5 0.81015(14) 0.63187(5) 0.21088(8) 0.0408(5) Uani d . 1.000 . .
C C6 0.79227(15) 0.61570(6) 0.13952(9) 0.0474(5) Uani d . 1.000 . .
C C7 0.70616(16) 0.63802(6) 0.08864(9) 0.0484(5) Uani d . 1.000 . .
C C8 0.63481(14) 0.67918(6) 0.10793(8) 0.0411(5) Uani d . 1.000 . .
C C9 0.65217(13) 0.69810(5) 0.17632(7) 0.0346(4) Uani d . 1.000 . .
C C10 0.73873(13) 0.67378(5) 0.23110(7) 0.0348(4) Uani d . 1.000 . .
C C11 0.69586(13) 0.73178(6) 0.33529(7) 0.0372(4) Uani d . 1.000 . .
C C12 0.74894(13) 0.78416(5) 0.33299(7) 0.0356(4) Uani d . 1.000 . .
C C13 0.85671(13) 0.79273(6) 0.30592(8) 0.0389(4) Uani d . 1.000 A .
C C14 0.90612(14) 0.84140(6) 0.30505(9) 0.0461(5) Uani d . 1.000 . .
C C15 0.84830(15) 0.88319(6) 0.33003(11) 0.0551(6) Uani d U 1.000 A .
C C16 0.73928(15) 0.87583(6) 0.35594(10) 0.0521(5) Uani d . 1.000 . .
C C17 0.69173(14) 0.82654(6) 0.35791(8) 0.0437(5) Uani d . 1.000 A .
C C18 0.57814(13) 0.74625(5) 0.18612(7) 0.0351(4) Uani d . 1.000 . .
C C19 0.61980(12) 0.79548(5) 0.15887(7) 0.0338(4) Uani d . 1.000 . .
C C20 0.72121(13) 0.79873(6) 0.12430(8) 0.0385(4) Uani d . 1.000 . .
C C21 0.75761(14) 0.84540(6) 0.10076(8) 0.0412(5) Uani d . 1.000 . .
C C22 0.69634(14) 0.89068(6) 0.11305(8) 0.0408(5) Uani d . 1.000 . .
C C23 0.59485(14) 0.88847(6) 0.14727(8) 0.0410(5) Uani d . 1.000 . .
C C24 0.55734(13) 0.84092(6) 0.16882(7) 0.0373(4) Uani d . 1.000 . .
C C25 0.96293(16) 0.65966(8) 0.47107(9) 0.0566(6) Uani d . 1.000 . .
C C26 0.5251(2) 0.69005(8) -0.01125(9) 0.0681(7) Uani d . 1.000 . .
C C27 0.8623(6) 0.9742(2) 0.3725(6) 0.083(3) Uani d UP 0.512(3) A 1
C C28 0.8710(8) 0.9676(3) 0.4514(4) 0.118(3) Uani d P 0.512(3) A 1
C C29 0.9435(5) 1.01873(17) 0.3551(4) 0.096(2) Uani d P 0.512(3) A 1
C C30 0.69254(19) 0.98401(7) 0.10301(13) 0.0672(7) Uani d U 1.000 . .
C C31 0.7586(14) 1.0240(5) 0.0743(8) 0.106(5) Uani d P 0.512(3) A 1
C C32 0.5743(4) 0.98772(14) 0.0342(2) 0.0628(11) Uani d UP 0.512(3) A 1
C C29' 0.9072(5) 1.01823(16) 0.2926(3) 0.0723(18) Uani d P 0.488(3) A 2
C C27' 0.8509(7) 0.9777(2) 0.3317(3) 0.0587(18) Uani d P 0.488(3) A 2
C C28' 0.8944(7) 0.9823(3) 0.4114(5) 0.087(3) Uani d P 0.488(3) A 2
C C31' 0.7574(5) 0.98833(17) 0.1920(3) 0.0820(14) Uani d UP 0.488(3) A 2
C C32' 0.7797(13) 1.0236(4) 0.0810(6) 0.061(2) Uani d P 0.488(3) A 2
O O7 0.52631(10) 0.99841(4) 0.31284(6) 0.0509(4) Uani d . 1.000 . .
O O8 0.40037(10) 1.00696(4) 0.16112(6) 0.0510(4) Uani d . 1.000 . .
O O9 0.45137(14) 1.04647(5) 0.43687(6) 0.0718(5) Uani d . 1.000 . .
O O10 0.11665(12) 1.04293(5) 0.07925(6) 0.0604(4) Uani d . 1.000 . .
O O11 0.20901(10) 0.80048(4) 0.35548(6) 0.0469(3) Uani d . 1.000 . .
O O12 0.05574(10) 0.81001(4) 0.08665(6) 0.0463(3) Uani d . 1.000 . .
C C33 0.33939(14) 1.04269(5) 0.32204(8) 0.0387(4) Uani d . 1.000 . .
C C34 0.35879(17) 1.06694(6) 0.38724(8) 0.0502(5) Uani d . 1.000 . .
C C35 0.28477(19) 1.10852(6) 0.40178(9) 0.0575(6) Uani d . 1.000 . .
C C36 0.19387(17) 1.12627(6) 0.35009(9) 0.0511(6) Uani d . 1.000 . .
C C37 0.17281(14) 1.10447(5) 0.28170(8) 0.0412(4) Uani d . 1.000 . .
C C38 0.08108(15) 1.12542(6) 0.22844(9) 0.0472(5) Uani d . 1.000 . .
C C39 0.05962(15) 1.10602(6) 0.16186(9) 0.0495(5) Uani d . 1.000 . .
C C40 0.13021(15) 1.06377(6) 0.14563(8) 0.0439(5) Uani d . 1.000 . .
C C41 0.22066(13) 1.04114(5) 0.19615(8) 0.0368(4) Uani d . 1.000 . .
C C42 0.24586(13) 1.06143(5) 0.26639(7) 0.0355(4) Uani d . 1.000 . .
C C43 0.41773(13) 0.99499(5) 0.31764(7) 0.0374(4) Uani d . 1.000 . .
C C44 0.35907(12) 0.94405(5) 0.32422(7) 0.0337(4) Uani d . 1.000 . .
C C45 0.25260(13) 0.93868(5) 0.35358(7) 0.0376(4) Uani d . 1.000 . .
C C46 0.20605(13) 0.89039(6) 0.36397(8) 0.0401(5) Uani d . 1.000 . .
C C47 0.26250(13) 0.84606(5) 0.34327(8) 0.0379(4) Uani d . 1.000 . .
C C48 0.36787(13) 0.85103(5) 0.31252(8) 0.0391(4) Uani d . 1.000 . .
C C49 0.41534(13) 0.89952(5) 0.30440(7) 0.0365(4) Uani d . 1.000 . .
C C50 0.29425(13) 0.99896(5) 0.16853(7) 0.0379(4) Uani d . 1.000 . .
C C51 0.23169(13) 0.94911(5) 0.14746(7) 0.0357(4) Uani d . 1.000 . .
C C52 0.12774(13) 0.93272(6) 0.17363(7) 0.0386(4) Uani d . 1.000 . .
C C53 0.07346(14) 0.88584(6) 0.15349(8) 0.0413(5) Uani d . 1.000 . .
C C54 0.11889(13) 0.85469(5) 0.10467(7) 0.0382(4) Uani d . 1.000 . .
C C55 0.22100(14) 0.87104(6) 0.07710(8) 0.0419(5) Uani d . 1.000 . .
C C56 0.27687(13) 0.91749(6) 0.09950(8) 0.0404(5) Uani d . 1.000 . .
C C57 0.4899(3) 1.07333(9) 0.50069(11) 0.0873(9) Uani d . 1.000 . .
C C58 0.05196(17) 1.07207(7) 0.02149(9) 0.0539(6) Uani d . 1.000 . .
C C59 0.24601(16) 0.75272(6) 0.32414(9) 0.0478(5) Uani d . 1.000 . .
C C60 0.19015(19) 0.71001(7) 0.36188(12) 0.0653(7) Uani d . 1.000 . .
C C61 0.19847(18) 0.75223(7) 0.24587(10) 0.0592(6) Uani d . 1.000 . .
C C62 0.08681(16) 0.77827(6) 0.02938(9) 0.0510(6) Uani d . 1.000 . .
C C63 0.2018(2) 0.74668(7) 0.05348(12) 0.0681(7) Uani d . 1.000 . .
C C64 -0.0252(2) 0.74458(9) 0.00674(12) 0.0778(8) Uani d . 1.000 . .
H H3 0.97810 0.60380 0.36500 0.0580 Uiso c R 1.000 . .
H H16 0.69790 0.90440 0.37210 0.0630 Uiso c R 1.000 A .
H H17 0.61840 0.82150 0.37670 0.0520 Uiso c R 1.000 . .
H H20 0.76550 0.76830 0.11700 0.0460 Uiso c R 1.000 . .
H H21 0.82490 0.84680 0.07600 0.0490 Uiso c R 1.000 . .
H H23 0.55210 0.91910 0.15570 0.0490 Uiso c R 1.000 . .
H H24 0.48690 0.83920 0.19100 0.0450 Uiso c R 1.000 . .
H H25A 1.04100 0.66250 0.45350 0.0680 Uiso c R 1.000 . .
H H25B 0.94580 0.62320 0.47920 0.0680 Uiso c R 1.000 . .
H H25C 0.96920 0.67880 0.51560 0.0680 Uiso c R 1.000 . .
H H26A 0.50150 0.65350 -0.01670 0.0820 Uiso c R 1.000 . .
H H26B 0.60160 0.69570 -0.02970 0.0820 Uiso c R 1.000 . .
H H26C 0.45910 0.71150 -0.03760 0.0820 Uiso c R 1.000 . .
H H27 0.77450 0.98260 0.35170 0.0990 Uiso c RP 0.512(3) A 1
H H28A 0.95810 0.96780 0.47450 0.1770 Uiso c RP 0.512(3) A 1
H H28B 0.83310 0.93470 0.46100 0.1770 Uiso c RP 0.512(3) A 1
H H28C 0.82760 0.99610 0.47000 0.1770 Uiso c RP 0.512(3) A 1
H H29A 0.90920 1.05160 0.36780 0.1440 Uiso c RP 0.512(3) A 1
H H29B 0.94600 1.01850 0.30430 0.1440 Uiso c RP 0.512(3) A 1
H H29C 1.02750 1.01460 0.38200 0.1440 Uiso c RP 0.512(3) A 1
H H30 0.67310 0.98980 0.15130 0.0810 Uiso c RP 0.512(3) A 1
H H31A 0.84770 1.01860 0.08930 0.1580 Uiso c RP 0.512(3) A 1
H H31B 0.73550 1.05770 0.09140 0.1580 Uiso c RP 0.512(3) A 1
H H31C 0.73790 1.02320 0.02250 0.1580 Uiso c RP 0.512(3) A 1
H H32A 0.53160 1.02080 0.03580 0.0950 Uiso c RP 0.512(3) A 1
H H32B 0.51640 0.95930 0.03690 0.0950 Uiso c RP 0.512(3) A 1
H H32C 0.60610 0.98520 -0.01020 0.0950 Uiso c RP 0.512(3) A 1
H H4 0.94490 0.57890 0.24820 0.0570 Uiso c R 1.000 . .
H H6 0.84180 0.58850 0.12670 0.0570 Uiso c R 1.000 . .
H H7 0.69430 0.62610 0.04110 0.0580 Uiso c R 1.000 . .
H H13 0.89650 0.76450 0.28780 0.0470 Uiso c R 1.000 . .
H H14 0.98040 0.84640 0.28720 0.0550 Uiso c R 1.000 A .
H H27' 0.75880 0.97650 0.31820 0.0710 Uiso c RP 0.488(3) A 2
H H28D 0.86570 0.95220 0.43500 0.1290 Uiso c RP 0.488(3) A 2
H H28E 0.86040 1.01390 0.42860 0.1290 Uiso c RP 0.488(3) A 2
H H28F 0.98480 0.98370 0.42190 0.1290 Uiso c RP 0.488(3) A 2
H H29D 0.99740 1.01510 0.30320 0.1090 Uiso c RP 0.488(3) A 2
H H29E 0.88290 1.05250 0.30710 0.1090 Uiso c RP 0.488(3) A 2
H H29F 0.87820 1.01390 0.24160 0.1090 Uiso c RP 0.488(3) A 2
H H30' 0.60150 0.98960 0.08860 0.0810 Uiso c RP 0.488(3) A 2
H H31D 0.84700 0.98350 0.19790 0.1240 Uiso c RP 0.488(3) A 2
H H31E 0.72210 0.96150 0.21840 0.1240 Uiso c RP 0.488(3) A 2
H H31F 0.73980 1.02240 0.21000 0.1240 Uiso c RP 0.488(3) A 2
H H32D 0.79360 1.01570 0.03320 0.0920 Uiso c RP 0.488(3) A 2
H H32E 0.85860 1.02260 0.11410 0.0920 Uiso c RP 0.488(3) A 2
H H32F 0.74320 1.05810 0.08160 0.0920 Uiso c RP 0.488(3) A 2
H H35 0.29830 1.12400 0.44740 0.0690 Uiso c R 1.000 . .
H H36 0.14320 1.15400 0.36020 0.0610 Uiso c R 1.000 . .
H H38 0.03320 1.15380 0.23950 0.0570 Uiso c R 1.000 . .
H H39 -0.00230 1.12070 0.12660 0.0590 Uiso c R 1.000 . .
H H45 0.21180 0.96860 0.36650 0.0450 Uiso c R 1.000 . .
H H46 0.13500 0.88730 0.38540 0.0480 Uiso c R 1.000 . .
H H48 0.40640 0.82130 0.29740 0.0470 Uiso c R 1.000 . .
H H49 0.48840 0.90260 0.28480 0.0440 Uiso c R 1.000 . .
H H52 0.09410 0.95410 0.20560 0.0460 Uiso c R 1.000 . .
H H53 0.00450 0.87460 0.17300 0.0500 Uiso c R 1.000 . .
H H55 0.25210 0.85050 0.04320 0.0500 Uiso c R 1.000 . .
H H56 0.34810 0.92810 0.08160 0.0480 Uiso c R 1.000 . .
H H57A 0.56480 1.05720 0.52700 0.1050 Uiso c R 1.000 . .
H H57B 0.42430 1.07210 0.52910 0.1050 Uiso c R 1.000 . .
H H57C 0.50730 1.10940 0.49040 0.1050 Uiso c R 1.000 . .
H H58A 0.08780 1.10680 0.02200 0.0650 Uiso c R 1.000 . .
H H58B -0.03530 1.07470 0.02570 0.0650 Uiso c R 1.000 . .
H H58C 0.05880 1.05480 -0.02310 0.0650 Uiso c R 1.000 . .
H H59 0.33810 0.74960 0.33360 0.0570 Uiso c R 1.000 . .
H H60A 0.10030 0.71440 0.35460 0.0780 Uiso c R 1.000 . .
H H60B 0.22430 0.71140 0.41260 0.0780 Uiso c R 1.000 . .
H H60C 0.20970 0.67650 0.34290 0.0780 Uiso c R 1.000 . .
H H61A 0.23360 0.78150 0.22380 0.0710 Uiso c R 1.000 . .
H H61B 0.10820 0.75500 0.23700 0.0710 Uiso c R 1.000 . .
H H61C 0.22260 0.71980 0.22570 0.0710 Uiso c R 1.000 . .
H H62 0.09910 0.80100 -0.01090 0.0610 Uiso c R 1.000 . .
H H63A 0.22290 0.72770 0.01310 0.0820 Uiso c R 1.000 . .
H H63B 0.18700 0.72210 0.08990 0.0820 Uiso c R 1.000 . .
H H63C 0.27020 0.76970 0.07310 0.0820 Uiso c R 1.000 . .
H H64A -0.01170 0.72220 -0.03230 0.0930 Uiso c R 1.000 . .
H H64B -0.09780 0.76640 -0.00890 0.0930 Uiso c R 1.000 . .
H H64C -0.03900 0.72320 0.04670 0.0930 Uiso c R 1.000 . .

loop_
_atom_type_symbol
_atom_type_description
_atom_type_scat_dispersion_real
_atom_type_scat_dispersion_imag
_atom_type_scat_source
C C 0.0181 0.0091 'International Tables Vol C Tables 4.2.6.8 and 6.1.1.4'
H H 0.0000 0.0000 'International Tables Vol C Tables 4.2.6.8 and 6.1.1.4'
O O 0.0492 0.0322 'International Tables Vol C Tables 4.2.6.8 and 6.1.1.4'

loop_
_geom_angle_atom_site_label_1
_geom_angle_atom_site_label_2
_geom_angle_atom_site_label_3
_geom_angle
_geom_angle_publ_flag
C2 O3 C25 118.54(13) no
C8 O4 C26 119.37(13) no
C15 O5 C27 115.3(3) no
C15 O5 C27' 124.6(3) no
C22 O6 C30 120.53(14) no
C34 O9 C57 119.04(16) no
C40 O10 C58 118.29(13) no
C47 O11 C59 120.09(12) no
C54 O12 C62 119.41(12) no
C2 C1 C11 114.82(12) no
C10 C1 C11 124.96(12) no
C2 C1 C10 120.19(13) no
O3 C2 C3 123.07(14) no
C1 C2 C3 121.68(14) no
O3 C2 C1 115.25(13) no
C2 C3 C4 119.09(15) no
C3 C4 C5 121.72(15) no
C4 C5 C6 120.03(14) no
C4 C5 C10 120.01(13) no
C6 C5 C10 119.96(13) no
C5 C6 C7 121.92(15) no
C6 C7 C8 118.66(15) no
O4 C8 C7 123.46(14) no
O4 C8 C9 114.67(13) no
C7 C8 C9 121.88(14) no
C10 C9 C18 124.76(12) no
C8 C9 C10 120.19(13) no
C8 C9 C18 115.00(12) no
C1 C10 C9 125.45(12) no
C5 C10 C9 117.26(12) no
C1 C10 C5 117.29(12) no
O1 C11 C1 120.51(13) no
O1 C11 C12 122.39(13) no
C1 C11 C12 117.05(12) no
C11 C12 C17 120.42(13) no
C13 C12 C17 118.04(13) no
C11 C12 C13 121.54(13) no
C12 C13 C14 121.00(14) no
C13 C14 C15 120.34(15) no
O5 C15 C16 125.35(15) no
O5 C15 C14 114.88(15) no
C14 C15 C16 119.77(15) no
C15 C16 C17 119.40(15) no
C12 C17 C16 121.42(14) no
O2 C18 C19 121.92(12) no
C9 C18 C19 117.07(12) no
O2 C18 C9 121.01(12) no
C18 C19 C20 122.89(12) no
C18 C19 C24 119.10(12) no
C20 C19 C24 118.00(13) no
C19 C20 C21 120.88(14) no
C20 C21 C22 120.33(14) no
O6 C22 C23 124.72(14) no
C21 C22 C23 119.87(14) no
O6 C22 C21 115.41(14) no
C22 C23 C24 118.95(14) no
C19 C24 C23 121.91(13) no
C28 C27 C29 111.7(7) no
O5 C27 C28 120.1(5) no
O5 C27 C29 100.6(5) no
C28' C27' C29' 111.6(5) no
O5 C27' C29' 111.8(5) no
O5 C27' C28' 94.4(5) no
O6 C30 C31' 97.7(2) no
O6 C30 C32' 105.5(5) no
O6 C30 C32 100.15(19) no
C31' C30 C32' 93.6(5) no
C31 C30 C32 91.7(6) no
O6 C30 C31 109.6(6) no
C2 C3 H3 121.00 no
C4 C3 H3 120.00 no
C5 C4 H4 119.00 no
C3 C4 H4 119.00 no
C5 C6 H6 119.00 no
C7 C6 H6 119.00 no
C8 C7 H7 121.00 no
C6 C7 H7 121.00 no
C14 C13 H13 119.00 no
C12 C13 H13 120.00 no
C13 C14 H14 120.00 no
C15 C14 H14 120.00 no
C15 C16 H16 120.00 no
C17 C16 H16 120.00 no
C16 C17 H17 119.00 no
C12 C17 H17 119.00 no
C19 C20 H20 120.00 no
C21 C20 H20 120.00 no
C20 C21 H21 120.00 no
C22 C21 H21 120.00 no
C24 C23 H23 120.00 no
C22 C23 H23 121.00 no
C23 C24 H24 119.00 no
C19 C24 H24 119.00 no
O3 C25 H25A 110.00 no
O3 C25 H25B 109.00 no
O3 C25 H25C 109.00 no
H25A C25 H25B 109.00 no
H25A C25 H25C 110.00 no
H25B C25 H25C 109.00 no
O4 C26 H26B 109.00 no
O4 C26 H26C 109.00 no
O4 C26 H26A 110.00 no
H26B C26 H26C 109.00 no
H26A C26 H26C 109.00 no
H26A C26 H26B 109.00 no
O5 C27 H27 108.00 no
C29 C27 H27 108.00 no
C28 C27 H27 108.00 no
C29' C27' H27' 113.00 no
O5 C27' H27' 113.00 no
C28' C27' H27' 113.00 no
H28A C28 H28B 109.00 no
C27 C28 H28C 109.00 no
C27 C28 H28A 110.00 no
C27 C28 H28B 110.00 no
H28A C28 H28C 109.00 no
H28B C28 H28C 109.00 no
H28D C28' H28F 109.00 no
H28E C28' H28F 110.00 no
C27' C28' H28D 109.00 no
C27' C28' H28E 109.00 no
C27' C28' H28F 110.00 no
H28D C28' H28E 109.00 no
H29A C29 H29B 110.00 no
H29A C29 H29C 109.00 no
C27 C29 H29C 110.00 no
C27 C29 H29A 109.00 no
C27 C29 H29B 110.00 no
H29B C29 H29C 109.00 no
C27' C29' H29D 110.00 no
C27' C29' H29E 110.00 no
H29D C29' H29F 110.00 no
H29E C29' H29F 109.00 no
H29D C29' H29E 109.00 no
C27' C29' H29F 109.00 no
C32 C30 H30 117.00 no
C31 C30 H30 117.00 no
O6 C30 H30 117.00 no
C31' C30 H30' 119.00 no
C32' C30 H30' 119.00 no
O6 C30 H30' 119.00 no
C30 C31 H31A 109.00 no
H31B C31 H31C 109.00 no
C30 C31 H31C 110.00 no
H31A C31 H31B 109.00 no
C30 C31 H31B 109.00 no
H31A C31 H31C 109.00 no
C30 C31' H31E 109.00 no
C30 C31' H31F 110.00 no
C30 C31' H31D 109.00 no
H31D C31' H31F 109.00 no
H31E C31' H31F 109.00 no
H31D C31' H31E 109.00 no
C30 C32 H32A 109.00 no
C30 C32 H32B 109.00 no
H32A C32 H32B 110.00 no
H32A C32 H32C 109.00 no
H32B C32 H32C 109.00 no
C30 C32 H32C 109.00 no
H32D C32' H32F 110.00 no
H32E C32' H32F 109.00 no
H32D C32' H32E 109.00 no
C30 C32' H32D 110.00 no
C30 C32' H32E 109.00 no
C30 C32' H32F 109.00 no
C34 C33 C42 119.80(13) no
C34 C33 C43 115.02(13) no
C42 C33 C43 125.08(12) no
O9 C34 C33 115.43(14) no
O9 C34 C35 122.80(14) no
C33 C34 C35 121.73(15) no
C34 C35 C36 119.36(15) no
C35 C36 C37 121.52(15) no
C36 C37 C38 119.92(14) no
C36 C37 C42 119.81(14) no
C38 C37 C42 120.27(13) no
C37 C38 C39 121.56(15) no
C38 C39 C40 119.16(15) no
O10 C40 C39 122.71(14) no
O10 C40 C41 115.46(14) no
C39 C40 C41 121.82(14) no
C40 C41 C42 119.91(13) no
C40 C41 C50 114.91(13) no
C42 C41 C50 124.90(13) no
C33 C42 C37 117.70(12) no
C33 C42 C41 125.02(13) no
C37 C42 C41 117.28(12) no
O7 C43 C33 121.34(12) no
O7 C43 C44 121.26(12) no
C33 C43 C44 117.28(12) no
C43 C44 C45 122.19(12) no
C43 C44 C49 119.37(12) no
C45 C44 C49 118.34(12) no
C44 C45 C46 120.63(13) no
C45 C46 C47 120.52(13) no
O11 C47 C46 115.85(13) no
O11 C47 C48 124.82(12) no
C46 C47 C48 119.33(12) no
C47 C48 C49 119.41(12) no
C44 C49 C48 121.73(13) no
O8 C50 C41 120.21(12) no
O8 C50 C51 121.53(12) no
C41 C50 C51 118.19(12) no
C50 C51 C52 122.41(12) no
C50 C51 C56 119.30(13) no
C52 C51 C56 118.29(13) no
C51 C52 C53 120.59(13) no
C52 C53 C54 120.55(14) no
O12 C54 C53 115.69(13) no
O12 C54 C55 124.87(13) no
C53 C54 C55 119.43(13) no
C54 C55 C56 119.34(14) no
C51 C56 C55 121.76(14) no
O11 C59 C60 104.65(14) no
O11 C59 C61 110.28(13) no
C60 C59 C61 112.08(15) no
O12 C62 C63 111.73(14) no
O12 C62 C64 104.62(15) no
C63 C62 C64 111.86(15) no
C34 C35 H35 120.00 no
C36 C35 H35 120.00 no
C35 C36 H36 119.00 no
C37 C36 H36 119.00 no
C37 C38 H38 119.00 no
C39 C38 H38 119.00 no
C38 C39 H39 120.00 no
C40 C39 H39 120.00 no
C44 C45 H45 120.00 no
C46 C45 H45 120.00 no
C45 C46 H46 120.00 no
C47 C46 H46 120.00 no
C47 C48 H48 120.00 no
C49 C48 H48 120.00 no
C44 C49 H49 119.00 no
C48 C49 H49 119.00 no
C51 C52 H52 120.00 no
C53 C52 H52 120.00 no
C52 C53 H53 120.00 no
C54 C53 H53 120.00 no
C54 C55 H55 120.00 no
C56 C55 H55 120.00 no
C51 C56 H56 119.00 no
C55 C56 H56 119.00 no
O9 C57 H57A 109.00 no
O9 C57 H57B 109.00 no
O9 C57 H57C 110.00 no
H57A C57 H57B 110.00 no
H57A C57 H57C 109.00 no
H57B C57 H57C 109.00 no
O10 C58 H58A 110.00 no
O10 C58 H58B 109.00 no
O10 C58 H58C 109.00 no
H58A C58 H58B 109.00 no
H58A C58 H58C 109.00 no
H58B C58 H58C 109.00 no
O11 C59 H59 110.00 no
C60 C59 H59 110.00 no
C61 C59 H59 110.00 no
C59 C60 H60A 109.00 no
C59 C60 H60B 109.00 no
C59 C60 H60C 109.00 no
H60A C60 H60B 110.00 no
H60A C60 H60C 109.00 no
H60B C60 H60C 109.00 no
C59 C61 H61A 109.00 no
C59 C61 H61B 109.00 no
C59 C61 H61C 109.00 no
H61A C61 H61B 110.00 no
H61A C61 H61C 110.00 no
H61B C61 H61C 109.00 no
O12 C62 H62 110.00 no
C63 C62 H62 110.00 no
C64 C62 H62 109.00 no
C62 C63 H63A 109.00 no
C62 C63 H63B 109.00 no
C62 C63 H63C 109.00 no
H63A C63 H63B 109.00 no
H63A C63 H63C 110.00 no
H63B C63 H63C 110.00 no
C62 C64 H64A 110.00 no
C62 C64 H64B 110.00 no
C62 C64 H64C 109.00 no
H64A C64 H64B 109.00 no
H64A C64 H64C 109.00 no
H64B C64 H64C 109.00 no

loop_
_geom_bond_atom_site_label_1
_geom_bond_atom_site_label_2
_geom_bond_distance
_geom_bond_publ_flag
O1 C11 1.2187(18) no
O2 C18 1.2169(18) no
O3 C2 1.3726(19) no
O3 C25 1.420(2) no
O4 C8 1.3686(19) no
O4 C26 1.417(2) no
O5 C15 1.356(2) no
O5 C27 1.585(8) no
O5 C27' 1.405(6) no
O6 C22 1.3614(19) no
O6 C30 1.428(2) no
O7 C43 1.2174(18) no
O8 C50 1.2186(18) no
O9 C34 1.370(2) no
O9 C57 1.407(2) no
O10 C58 1.422(2) no
O10 C40 1.3675(19) no
O11 C47 1.3569(17) no
O11 C59 1.4637(19) no
O12 C54 1.3609(17) no
O12 C62 1.461(2) no
C1 C2 1.385(2) no
C1 C10 1.4290(19) no
C1 C11 1.515(2) no
C2 C3 1.409(2) no
C3 C4 1.355(2) no
C4 C5 1.414(2) no
C5 C6 1.413(2) no
C5 C10 1.433(2) no
C6 C7 1.361(2) no
C7 C8 1.411(2) no
C8 C9 1.383(2) no
C9 C18 1.5182(19) no
C9 C10 1.4317(19) no
C11 C12 1.479(2) no
C12 C13 1.395(2) no
C12 C17 1.391(2) no
C13 C14 1.373(2) no
C14 C15 1.383(2) no
C15 C16 1.391(2) no
C16 C17 1.381(2) no
C18 C19 1.4805(19) no
C19 C20 1.399(2) no
C19 C24 1.392(2) no
C20 C21 1.374(2) no
C21 C22 1.393(2) no
C22 C23 1.395(2) no
C23 C24 1.384(2) no
C27 C29 1.531(8) no
C27 C28 1.511(14) no
C27' C29' 1.488(8) no
C27' C28' 1.524(11) no
C30 C31' 1.734(6) no
C30 C32' 1.514(13) no
C30 C32 1.682(5) no
C30 C31 1.430(14) no
C3 H3 0.9500 no
C4 H4 0.9500 no
C6 H6 0.9500 no
C7 H7 0.9500 no
C13 H13 0.9500 no
C14 H14 0.9500 no
C16 H16 0.9500 no
C17 H17 0.9500 no
C20 H20 0.9500 no
C21 H21 0.9500 no
C23 H23 0.9500 no
C24 H24 0.9500 no
C25 H25A 0.9800 no
C25 H25B 0.9800 no
C25 H25C 0.9800 no
C26 H26B 0.9800 no
C26 H26C 0.9800 no
C26 H26A 0.9800 no
C27 H27 1.0000 no
C27' H27' 1.0000 no
C28 H28B 0.9800 no
C28 H28C 0.9800 no
C28 H28A 0.9800 no
C28' H28D 0.9800 no
C28' H28E 0.9800 no
C28' H28F 0.9800 no
C29 H29C 0.9800 no
C29 H29B 0.9800 no
C29 H29A 0.9800 no
C29' H29F 0.9800 no
C29' H29E 0.9800 no
C29' H29D 0.9800 no
C30 H30 1.0000 no
C30 H30' 1.0000 no
C31 H31A 0.9800 no
C31 H31B 0.9800 no
C31 H31C 0.9800 no
C31' H31E 0.9800 no
C31' H31F 0.9800 no
C31' H31D 0.9800 no
C32 H32A 0.9800 no
C32 H32B 0.9800 no
C32 H32C 0.9800 no
C32' H32D 0.9800 no
C32' H32E 0.9800 no
C32' H32F 0.9800 no
C33 C34 1.383(2) no
C33 C42 1.429(2) no
C33 C43 1.5161(19) no
C34 C35 1.407(2) no
C35 C36 1.356(3) no
C36 C37 1.410(2) no
C37 C38 1.410(2) no
C37 C42 1.434(2) no
C38 C39 1.354(2) no
C39 C40 1.408(2) no
C40 C41 1.388(2) no
C41 C42 1.428(2) no
C41 C50 1.5104(19) no
C43 C44 1.4826(19) no
C44 C45 1.395(2) no
C44 C49 1.3927(19) no
C45 C46 1.378(2) no
C46 C47 1.396(2) no
C47 C48 1.398(2) no
C48 C49 1.3783(19) no
C50 C51 1.4834(19) no
C51 C52 1.395(2) no
C51 C56 1.389(2) no
C52 C53 1.376(2) no
C53 C54 1.395(2) no
C54 C55 1.391(2) no
C55 C56 1.383(2) no
C59 C60 1.511(3) no
C59 C61 1.500(3) no
C62 C63 1.507(3) no
C62 C64 1.508(3) no
C35 H35 0.9500 no
C36 H36 0.9500 no
C38 H38 0.9500 no
C39 H39 0.9500 no
C45 H45 0.9500 no
C46 H46 0.9500 no
C48 H48 0.9500 no
C49 H49 0.9500 no
C52 H52 0.9500 no
C53 H53 0.9500 no
C55 H55 0.9500 no
C56 H56 0.9500 no
C57 H57A 0.9800 no
C57 H57B 0.9800 no
C57 H57C 0.9800 no
C58 H58A 0.9800 no
C58 H58B 0.9800 no
C58 H58C 0.9800 no
C59 H59 1.0000 no
C60 H60A 0.9800 no
C60 H60B 0.9800 no
C60 H60C 0.9800 no
C61 H61A 0.9800 no
C61 H61B 0.9800 no
C61 H61C 0.9800 no
C62 H62 1.0000 no
C63 H63A 0.9800 no
C63 H63B 0.9800 no
C63 H63C 0.9800 no
C64 H64A 0.9800 no
C64 H64B 0.9800 no
C64 H64C 0.9800 no

loop_
_geom_hbond_atom_site_label_D
_geom_hbond_atom_site_label_H
_geom_hbond_atom_site_label_A
_geom_hbond_site_symmetry_A
_geom_hbond_distance_DH
_geom_hbond_distance_HA
_geom_hbond_distance_DA
_geom_hbond_angle_DHA
_geom_hbond_publ_flag
C4 H4 O7 2_645 0.95 2.44 3.3240(19) 155 yes
C38 H38 O2 2_555 0.95 2.52 3.3888(19) 152 yes
C62 H62 O1 4_464 1.00 2.51 3.238(2) 129 yes

loop_
_geom_torsion_atom_site_label_1
_geom_torsion_atom_site_label_2
_geom_torsion_atom_site_label_3
_geom_torsion_atom_site_label_4
_geom_torsion
_geom_torsion_publ_flag
C25 O3 C2 C1 -174.05(14) no
C25 O3 C2 C3 5.4(2) no
C26 O4 C8 C7 -4.6(2) no
C26 O4 C8 C9 175.17(15) no
C27 O5 C15 C14 -164.8(4) no
C27 O5 C15 C16 15.1(5) no
C15 O5 C27 C28 58.1(7) no
C15 O5 C27 C29 -179.0(4) no
C30 O6 C22 C21 -175.94(16) no
C30 O6 C22 C23 4.3(2) no
C22 O6 C30 C31 178.7(7) no
C22 O6 C30 C32 -85.8(2) no
C57 O9 C34 C33 170.37(18) no
C57 O9 C34 C35 -12.0(3) no
C58 O10 C40 C39 15.6(2) no
C58 O10 C40 C41 -163.06(14) no
C59 O11 C47 C48 -11.9(2) no
C47 O11 C59 C60 167.64(14) no
C59 O11 C47 C46 168.50(13) no
C47 O11 C59 C61 -71.65(18) no
C62 O12 C54 C53 172.24(13) no
C62 O12 C54 C55 -6.4(2) no
C54 O12 C62 C64 -160.28(14) no
C54 O12 C62 C63 78.51(17) no
C10 C1 C2 C3 -1.5(2) no
C11 C1 C2 O3 -0.13(19) no
C10 C1 C2 O3 178.01(13) no
C2 C1 C10 C9 -178.23(14) no
C11 C1 C10 C5 179.07(13) no
C11 C1 C10 C9 -0.3(2) no
C2 C1 C11 O1 -84.97(17) no
C2 C1 C11 C12 92.26(15) no
C11 C1 C2 C3 -179.63(14) no
C2 C1 C10 C5 1.1(2) no
C10 C1 C11 C12 -85.78(17) no
C10 C1 C11 O1 96.99(17) no
O3 C2 C3 C4 -178.53(15) no
C1 C2 C3 C4 0.9(2) no
C2 C3 C4 C5 0.0(2) no
C3 C4 C5 C6 179.77(15) no
C3 C4 C5 C10 -0.3(2) no
C10 C5 C6 C7 -1.6(2) no
C4 C5 C10 C1 -0.3(2) no
C4 C5 C6 C7 178.35(16) no
C4 C5 C10 C9 179.14(14) no
C6 C5 C10 C1 179.69(14) no
C6 C5 C10 C9 -0.9(2) no
C5 C6 C7 C8 1.3(2) no
C6 C7 C8 C9 1.6(2) no
C6 C7 C8 O4 -178.65(15) no
O4 C8 C9 C10 176.07(13) no
O4 C8 C9 C18 -6.44(19) no
C7 C8 C9 C10 -4.2(2) no
C7 C8 C9 C18 173.30(14) no
C18 C9 C10 C1 5.9(2) no
C18 C9 C10 C5 -173.52(13) no
C8 C9 C18 O2 105.84(16) no
C8 C9 C10 C1 -176.93(14) no
C8 C9 C10 C5 3.7(2) no
C10 C9 C18 C19 103.53(16) no
C8 C9 C18 C19 -73.82(17) no
C10 C9 C18 O2 -76.80(19) no
O1 C11 C12 C13 174.68(14) no
O1 C11 C12 C17 -5.5(2) no
C1 C11 C12 C13 -2.50(19) no
C1 C11 C12 C17 177.35(13) no
C13 C12 C17 C16 0.2(2) no
C11 C12 C13 C14 -179.00(14) no
C17 C12 C13 C14 1.2(2) no
C11 C12 C17 C16 -179.66(15) no
C12 C13 C14 C15 -1.1(2) no
C13 C14 C15 O5 179.68(17) no
C13 C14 C15 C16 -0.2(3) no
C14 C15 C16 C17 1.5(3) no
O5 C15 C16 C17 -178.35(19) no
C15 C16 C17 C12 -1.5(3) no
O2 C18 C19 C20 -178.60(14) no
O2 C18 C19 C24 2.5(2) no
C9 C18 C19 C24 -177.82(12) no
C9 C18 C19 C20 1.06(19) no
C18 C19 C20 C21 -179.08(14) no
C24 C19 C20 C21 -0.2(2) no
C18 C19 C24 C23 177.24(13) no
C20 C19 C24 C23 -1.7(2) no
C19 C20 C21 C22 2.1(2) no
C20 C21 C22 C23 -2.2(2) no
C20 C21 C22 O6 177.99(14) no
C21 C22 C23 C24 0.4(2) no
O6 C22 C23 C24 -179.85(14) no
C22 C23 C24 C19 1.6(2) no
C42 C33 C34 O9 -179.32(14) no
C42 C33 C34 C35 3.0(2) no
C43 C33 C34 O9 4.1(2) no
C43 C33 C34 C35 -173.55(15) no
C34 C33 C42 C37 -1.7(2) no
C34 C33 C42 C41 177.20(15) no
C43 C33 C42 C37 174.46(13) no
C43 C33 C42 C41 -6.6(2) no
C34 C33 C43 O7 -76.67(18) no
C34 C33 C43 C44 99.37(16) no
C42 C33 C43 O7 106.99(17) no
C42 C33 C43 C44 -76.98(18) no
O9 C34 C35 C36 -179.22(17) no
C33 C34 C35 C36 -1.7(3) no
C34 C35 C36 C37 -0.9(3) no
C35 C36 C37 C38 -177.19(16) no
C35 C36 C37 C42 2.1(2) no
C36 C37 C38 C39 178.93(16) no
C42 C37 C38 C39 -0.3(2) no
C36 C37 C42 C33 -0.7(2) no
C36 C37 C42 C41 -179.74(14) no
C38 C37 C42 C33 178.52(14) no
C38 C37 C42 C41 -0.5(2) no
C37 C38 C39 C40 0.3(2) no
C38 C39 C40 O10 -178.07(15) no
C38 C39 C40 C41 0.5(2) no
O10 C40 C41 C42 177.33(13) no
O10 C40 C41 C50 3.2(2) no
C39 C40 C41 C42 -1.4(2) no
C39 C40 C41 C50 -175.50(14) no
C40 C41 C42 C33 -177.63(14) no
C40 C41 C42 C37 1.3(2) no
C50 C41 C42 C33 -4.1(2) no
C50 C41 C42 C37 174.83(13) no
C40 C41 C50 O8 106.00(16) no
C40 C41 C50 C51 -70.86(17) no
C42 C41 C50 O8 -67.82(19) no
C42 C41 C50 C51 115.32(15) no
O7 C43 C44 C45 157.34(14) no
O7 C43 C44 C49 -18.8(2) no
C33 C43 C44 C45 -18.70(19) no
C33 C43 C44 C49 165.13(12) no
C43 C44 C45 C46 -174.88(13) no
C49 C44 C45 C46 1.3(2) no
C43 C44 C49 C48 176.92(13) no
C45 C44 C49 C48 0.6(2) no
C44 C45 C46 C47 -2.0(2) no
C45 C46 C47 O11 -179.63(13) no
C45 C46 C47 C48 0.7(2) no
O11 C47 C48 C49 -178.44(14) no
C46 C47 C48 C49 1.2(2) no
C47 C48 C49 C44 -1.9(2) no
O8 C50 C51 C52 160.32(14) no
O8 C50 C51 C56 -20.2(2) no
C41 C50 C51 C52 -22.86(19) no
C41 C50 C51 C56 156.59(13) no
C50 C51 C52 C53 -179.08(13) no
C56 C51 C52 C53 1.5(2) no
C50 C51 C56 C55 -178.90(14) no
C52 C51 C56 C55 0.6(2) no
C51 C52 C53 C54 -2.2(2) no
C52 C53 C54 O12 -177.80(13) no
C52 C53 C54 C55 0.9(2) no
O12 C54 C55 C56 179.67(13) no
C53 C54 C55 C56 1.1(2) no
C54 C55 C56 C51 -1.8(2) no
